data_4103092
loop_
_publ_author_name
'Jie Ling'
'Jie Qiu'
'Ginger E. Sigmon'
'Matthew Ward'
'Jennifer E. S. Szymanowski'
'Peter C. Burns'

_publ_section_title
;
 Uranium Pyrophosphate/Methylenediphosphonate Polyoxometalate Cage
 Clusters
;
_journal_name_full 'Journal of the American Chemical Society'
_journal_page_first 13395
_journal_page_last 13402
_journal_paper_doi 10.1021/ja1048219
_journal_volume 132
_journal_year 2010
_chemical_formula_moiety Na8[(UO2)24(O2)24(P2O7)12]
_chemical_formula_sum 'Na8 O180 P24 U24'
_chemical_formula_weight 9519.92
_chemical_name_common U24Py12
_chemical_name_systematic
; 
 ? 
;
_space_group_IT_number 136
_symmetry_cell_setting tetragonal
_symmetry_space_group_name_Hall '-P 4n 2n'
_symmetry_space_group_name_H-M 'P 42/m n m'
_atom_sites_solution_hydrogens none
_atom_sites_solution_primary direct
_atom_sites_solution_secondary difmap
_audit_creation_method SHELXL-97
_cell_angle_alpha 90.00
_cell_angle_beta 90.00
_cell_angle_gamma 90.00
_cell_formula_units_Z 2
_cell_length_a 22.746(2)
_cell_length_b 22.746(2)
_cell_length_c 30.426(4)
_cell_measurement_reflns_used 2563
_cell_measurement_temperature 273(2)
_cell_measurement_theta_max 17.18
_cell_measurement_theta_min 1.27
_cell_volume 15742(3)
_computing_cell_refinement 'SMART SAINT'
_computing_data_collection SMART
_computing_data_reduction SAINT
_computing_molecular_graphics 'SHELXP-97 (Sheldrick, 1997)'
_computing_publication_material 'SHELCIF-97 (Sheldrick, 2000)'
_computing_structure_refinement 'SHELXL-97 (Sheldrick, 1997)'
_computing_structure_solution 'SHELXS-97 (Sheldrick, 1990)'
_diffrn_ambient_temperature 273(2)
_diffrn_detector_area_resol_mean 0
_diffrn_measured_fraction_theta_full 0.998
_diffrn_measured_fraction_theta_max 0.998
_diffrn_measurement_device_type 'Bruker APEX'
_diffrn_measurement_method '0.3 wide w/ exposures'
_diffrn_radiation_monochromator graphite
_diffrn_radiation_source 'fine-focus sealed tube'
_diffrn_radiation_type MoK\a
_diffrn_radiation_wavelength 0.71073
_diffrn_reflns_av_R_equivalents 0.0000
_diffrn_reflns_av_sigmaI/netI 0.0405
_diffrn_reflns_limit_h_max 13
_diffrn_reflns_limit_h_min 0
_diffrn_reflns_limit_k_max 18
_diffrn_reflns_limit_k_min 0
_diffrn_reflns_limit_l_max 25
_diffrn_reflns_limit_l_min 0
_diffrn_reflns_number 2563
_diffrn_reflns_theta_full 17.18
_diffrn_reflns_theta_max 17.18
_diffrn_reflns_theta_min 1.27
_diffrn_standards_decay_% 0
_diffrn_standards_interval_count n/a
_diffrn_standards_interval_time n/a
_diffrn_standards_number n/a
_exptl_absorpt_coefficient_mu 12.500
_exptl_absorpt_correction_T_max 0.670
_exptl_absorpt_correction_T_min 0.402
_exptl_absorpt_correction_type multi-scan
_exptl_absorpt_process_details SADABS
_exptl_crystal_colour yellow
_exptl_crystal_density_diffrn 2.008
_exptl_crystal_density_meas ?
_exptl_crystal_density_method 'not measured'
_exptl_crystal_description plate
_exptl_crystal_F_000 8192
_exptl_crystal_size_max 0.076
_exptl_crystal_size_mid 0.068
_exptl_crystal_size_min 0.032
_refine_diff_density_max 1.812
_refine_diff_density_min -0.677
_refine_diff_density_rms 0.176
_refine_ls_extinction_method none
_refine_ls_goodness_of_fit_ref 1.015
_refine_ls_hydrogen_treatment none
_refine_ls_matrix_type full
_refine_ls_number_parameters 153
_refine_ls_number_reflns 2563
_refine_ls_number_restraints 0
_refine_ls_restrained_S_all 1.015
_refine_ls_R_factor_all 0.0598
_refine_ls_R_factor_gt 0.0493
_refine_ls_shift/su_max 0.001
_refine_ls_shift/su_mean 0.000
_refine_ls_structure_factor_coef Fsqd
_refine_ls_weighting_details 'calc w=1/[\s^2^(Fo^2^)+(0.0954P)^2^+0.0000P] where P=(Fo^2^+2Fc^2^)/3'
_refine_ls_weighting_scheme calc
_refine_ls_wR_factor_gt 0.1329
_refine_ls_wR_factor_ref 0.1369
_reflns_number_gt 1997
_reflns_number_total 2563
_reflns_threshold_expression >2sigma(I)
_cod_data_source_file ja1048219_si_007.cif
_cod_data_source_block test
_cod_depositor_comments
;
The following automatic conversions were performed:

'_exptl_crystal_density_meas' value 'n/a' was changed to '?' - the
value is perceived as not measured.

Automatic conversion script
Id: cif_fix_values 3008 2015-01-20 13:52:24Z robertas 
;
_cod_database_code 4103092

loop_
_symmetry_equiv_pos_as_xyz
'x, y, z'
'-x, -y, z'
'-y+1/2, x+1/2, z+1/2'
'y+1/2, -x+1/2, z+1/2'
'-x+1/2, y+1/2, -z+1/2'
'x+1/2, -y+1/2, -z+1/2'
'y, x, -z'
'-y, -x, -z'
'-x, -y, -z'
'x, y, -z'
'y-1/2, -x-1/2, -z-1/2'
'-y-1/2, x-1/2, -z-1/2'
'x-1/2, -y-1/2, z-1/2'
'-x-1/2, y-1/2, z-1/2'
'-y, -x, z'
'y, x, z'

loop_
_atom_site_label
_atom_site_type_symbol
_atom_site_fract_x
_atom_site_fract_y
_atom_site_fract_z
_atom_site_U_iso_or_equiv
_atom_site_adp_type
_atom_site_occupancy
_atom_site_symmetry_multiplicity
_atom_site_calc_flag
_atom_site_refinement_flags
U1 U 0.59441(4) 0.40559(4) 0.24574(5) 0.0572(5) Uani 1 2 d S
U2 U 0.74585(4) 0.43809(4) 0.32116(3) 0.0581(5) Uani 1 1 d .
U3 U 0.70949(5) 0.29051(5) 0.39698(5) 0.0680(6) Uani 1 2 d S
U4 U 0.78913(5) 0.65794(5) 0.43065(3) 0.0750(5) Uani 1 1 d .
P1 P 0.7977(3) 0.5893(3) 0.3227(2) 0.069(2) Uiso 1 1 d .
P2 P 0.5448(3) 0.5448(3) 0.1961(3) 0.065(3) Uiso 1 2 d S
P3 P 0.8496(3) 0.5204(3) 0.3882(3) 0.075(2) Uiso 1 1 d .
P4 P 0.6979(6) 0.2144(6) 0.5000 0.101(4) Uiso 1 2 d S
Na1 Na 0.5840(4) 0.4160(4) 0.3796(5) 0.079(4) Uiso 1 2 d S
Na2 Na 0.8210(5) 0.1790(5) 0.2660(5) 0.084(5) Uiso 1 2 d S
O1 O 0.7776(6) 0.3637(6) 0.3719(5) 0.062(5) Uiso 1 1 d .
O2 O 0.5760(7) 0.5760(7) 0.1597(8) 0.078(8) Uiso 1 2 d S
O3 O 0.7609(6) 0.2391(6) 0.3900(7) 0.055(6) Uiso 1 2 d S
O4 O 0.7532(7) 0.7532(7) 0.4382(7) 0.060(6) Uiso 1 2 d S
O5 O 0.6617(6) 0.2564(6) 0.3337(5) 0.058(5) Uiso 1 1 d .
O6 O 0.8004(7) 0.4794(7) 0.3815(5) 0.072(5) Uiso 1 1 d .
O7 O 0.8519(7) 0.6881(7) 0.4120(5) 0.071(5) Uiso 1 1 d .
O8 O 0.5000 0.5000 0.1723(9) 0.062(9) Uiso 1 4 d S
O9 O 0.7336(7) 0.7336(7) 0.3952(7) 0.067(7) Uiso 1 2 d S
O10 O 0.6822(6) 0.4510(6) 0.3534(5) 0.062(5) Uiso 1 1 d .
O11 O 0.6557(7) 0.3443(7) 0.4064(7) 0.065(7) Uiso 1 2 d S
O12 O 0.7590(7) 0.5389(7) 0.3068(5) 0.076(5) Uiso 1 1 d .
O13 O 0.6141(6) 0.3859(6) 0.1893(7) 0.059(6) Uiso 1 2 d S
O14 O 0.6868(6) 0.4542(6) 0.2549(4) 0.055(4) Uiso 1 1 d .
O15 O 0.6908(6) 0.3920(6) 0.2657(4) 0.053(4) Uiso 1 1 d .
O16 O 0.5841(6) 0.5069(6) 0.2231(5) 0.061(5) Uiso 1 1 d .
O17 O 0.8385(10) 0.6380(10) 0.5000 0.082(8) Uiso 1 2 d S
O18 O 0.8551(7) 0.5575(7) 0.3430(6) 0.088(6) Uiso 1 1 d .
O19 O 0.6698(7) 0.2419(8) 0.4598(6) 0.088(6) Uiso 1 1 d .
O20 O 0.7238(8) 0.6221(8) 0.4505(6) 0.101(6) Uiso 1 1 d .
O21 O 0.8108(7) 0.4245(7) 0.2913(5) 0.078(5) Uiso 1 1 d .
O22 O 0.8207(7) 0.6281(7) 0.2865(6) 0.084(6) Uiso 1 1 d .
O23 O 0.7673(8) 0.6216(8) 0.3573(6) 0.093(6) Uiso 1 1 d .
O24 O 0.8330(9) 0.5595(9) 0.4244(7) 0.117(7) Uiso 1 1 d .
O25 O 0.5748(7) 0.4252(7) 0.2977(7) 0.070(7) Uiso 1 2 d S
O26 O 0.8074(10) 0.6962(10) 0.5000 0.077(7) Uiso 1 2 d S
O27 O 0.9069(9) 0.4943(8) 0.3938(6) 0.109(7) Uiso 1 1 d .
O28 O 0.7024(11) 0.1490(12) 0.5000 0.098(9) Uiso 1 2 d S
O29 O 0.7646(11) 0.2354(11) 0.5000 0.091(12) Uiso 1 4 d S

loop_
_atom_site_aniso_label
_atom_site_aniso_U_11
_atom_site_aniso_U_22
_atom_site_aniso_U_33
_atom_site_aniso_U_23
_atom_site_aniso_U_13
_atom_site_aniso_U_12
U1 0.0499(7) 0.0499(7) 0.0720(11) -0.0090(6) 0.0090(6) 0.0013(8)
U2 0.0520(8) 0.0581(8) 0.0642(8) -0.0061(6) 0.0091(6) -0.0025(6)
U3 0.0675(8) 0.0675(8) 0.0691(12) -0.0057(6) 0.0057(6) -0.0055(9)
U4 0.1021(10) 0.0670(9) 0.0560(8) -0.0017(6) -0.0006(7) -0.0130(7)

loop_
_atom_type_symbol
_atom_type_description
_atom_type_scat_dispersion_real
_atom_type_scat_dispersion_imag
_atom_type_scat_source
O O 0.0106 0.0060 'International Tables Vol C Tables 4.2.6.8 and 6.1.1.4'
P P 0.1023 0.0942 'International Tables Vol C Tables 4.2.6.8 and 6.1.1.4'
U U -9.6767 9.6646 'International Tables Vol C Tables 4.2.6.8 and 6.1.1.4'
Na Na 0.0362 0.0249 'International Tables Vol C Tables 4.2.6.8 and 6.1.1.4'

loop_
_geom_angle_atom_site_label_1
_geom_angle_atom_site_label_2
_geom_angle_atom_site_label_3
_geom_angle
_geom_angle_site_symmetry_1
_geom_angle_site_symmetry_3
O25 U1 O13 178.5(10) . .
O25 U1 O15 92.3(7) . .
O13 U1 O15 88.9(6) . .
O25 U1 O15 92.3(7) . 15_665
O13 U1 O15 88.9(6) . 15_665
O15 U1 O15 70.9(7) . 15_665
O25 U1 O14 90.1(4) . .
O13 U1 O14 90.4(4) . .
O15 U1 O14 36.1(4) . .
O15 U1 O14 107.0(5) 15_665 .
O25 U1 O14 90.1(4) . 15_665
O13 U1 O14 90.4(4) . 15_665
O15 U1 O14 107.0(5) . 15_665
O15 U1 O14 36.1(4) 15_665 15_665
O14 U1 O14 143.0(7) . 15_665
O25 U1 O16 89.4(7) . 15_665
O13 U1 O16 89.5(6) . 15_665
O15 U1 O16 177.6(5) . 15_665
O15 U1 O16 107.3(5) 15_665 15_665
O14 U1 O16 145.7(5) . 15_665
O14 U1 O16 71.2(5) 15_665 15_665
O25 U1 O16 89.4(7) . .
O13 U1 O16 89.5(6) . .
O15 U1 O16 107.3(5) . .
O15 U1 O16 177.6(5) 15_665 .
O14 U1 O16 71.2(5) . .
O14 U1 O16 145.7(5) 15_665 .
O16 U1 O16 74.5(7) 15_665 .
O25 U1 Na1 17.1(8) . .
O13 U1 Na1 164.4(7) . .
O15 U1 Na1 78.5(4) . .
O15 U1 Na1 78.5(4) 15_665 .
O14 U1 Na1 84.7(3) . .
O14 U1 Na1 84.7(3) 15_665 .
O16 U1 Na1 102.9(4) 15_665 .
O16 U1 Na1 102.9(4) . .
O21 U2 O10 177.4(7) . .
O21 U2 O5 86.0(6) . 15_665
O10 U2 O5 93.1(6) . 15_665
O21 U2 O15 89.9(6) . .
O10 U2 O15 92.1(6) . .
O5 U2 O15 70.6(5) 15_665 .
O21 U2 O12 88.2(7) . .
O10 U2 O12 92.6(6) . .
O5 U2 O12 173.8(5) 15_665 .
O15 U2 O12 111.7(5) . .
O21 U2 O1 87.5(6) . .
O10 U2 O1 90.3(6) . .
O5 U2 O1 37.4(5) 15_665 .
O15 U2 O1 107.9(5) . .
O12 U2 O1 140.1(5) . .
O21 U2 O6 91.7(6) . .
O10 U2 O6 86.2(6) . .
O5 U2 O6 105.7(5) 15_665 .
O15 U2 O6 175.8(5) . .
O12 U2 O6 72.2(5) . .
O1 U2 O6 68.3(5) . .
O21 U2 O14 93.6(6) . .
O10 U2 O14 89.0(6) . .
O5 U2 O14 105.8(5) 15_665 .
O15 U2 O14 35.2(4) . .
O12 U2 O14 76.8(5) . .
O1 U2 O14 143.0(5) . .
O6 U2 O14 148.4(5) . .
O21 U2 Na1 161.9(5) . .
O10 U2 Na1 18.5(5) . .
O5 U2 Na1 77.8(4) 15_665 .
O15 U2 Na1 77.3(4) . .
O12 U2 Na1 108.2(4) . .
O1 U2 Na1 84.5(4) . .
O6 U2 Na1 100.3(4) . .
O14 U2 Na1 83.3(4) . .
O3 U3 O11 177.9(10) . .
O3 U3 O5 89.3(7) . 15_665
O11 U3 O5 92.4(7) . 15_665
O3 U3 O5 89.3(7) . .
O11 U3 O5 92.4(7) . .
O5 U3 O5 68.5(7) 15_665 .
O3 U3 O19 92.4(7) . 15_665
O11 U3 O19 85.9(7) . 15_665
O5 U3 O19 109.2(5) 15_665 15_665
O5 U3 O19 177.1(5) . 15_665
O3 U3 O19 92.4(7) . .
O11 U3 O19 85.9(7) . .
O5 U3 O19 177.1(5) 15_665 .
O5 U3 O19 109.2(5) . .
O19 U3 O19 73.1(8) 15_665 .
O3 U3 O1 89.6(4) . 15_665
O11 U3 O1 91.1(4) . 15_665
O5 U3 O1 105.6(6) 15_665 15_665
O5 U3 O1 37.1(5) . 15_665
O19 U3 O1 145.2(5) 15_665 15_665
O19 U3 O1 72.1(6) . 15_665
O3 U3 O1 89.6(4) . .
O11 U3 O1 91.1(4) . .
O5 U3 O1 37.1(5) 15_665 .
O5 U3 O1 105.6(6) . .
O19 U3 O1 72.1(6) 15_665 .
O19 U3 O1 145.2(5) . .
O1 U3 O1 142.7(7) 15_665 .
O3 U3 Na1 165.2(7) . .
O11 U3 Na1 16.9(7) . .
O5 U3 Na1 78.5(4) 15_665 .
O5 U3 Na1 78.5(4) . .
O19 U3 Na1 99.4(4) 15_665 .
O19 U3 Na1 99.4(4) . .
O1 U3 Na1 85.7(4) 15_665 .
O1 U3 Na1 85.7(4) . .
O7 U4 O20 177.1(8) . .
O7 U4 O26 90.1(8) . .
O20 U4 O26 90.7(8) . .
O7 U4 O4 87.2(7) . .
O20 U4 O4 95.7(8) . .
O26 U4 O4 67.9(7) . .
O7 U4 O9 90.2(7) . .
O20 U4 O9 92.3(8) . .
O26 U4 O9 103.6(7) . .
O4 U4 O9 35.8(6) . .
O7 U4 O23 90.1(7) . .
O20 U4 O23 89.1(7) . .
O26 U4 O23 177.5(7) . .
O4 U4 O23 109.6(6) . .
O9 U4 O23 73.9(6) . .
O7 U4 O17 88.7(7) . .
O20 U4 O17 90.4(8) . .
O26 U4 O17 36.7(6) . .
O4 U4 O17 104.5(7) . .
O9 U4 O17 140.3(7) . .
O23 U4 O17 145.8(7) . .
O7 U4 O24 90.1(7) . .
O20 U4 O24 87.1(7) . .
O26 U4 O24 109.8(7) . .
O4 U4 O24 176.4(7) . .
O9 U4 O24 146.6(7) . .
O23 U4 O24 72.7(6) . .
O17 U4 O24 73.1(7) . .
O23 P1 O22 113.5(10) . .
O23 P1 O12 109.5(10) . .
O22 P1 O12 114.2(10) . .
O23 P1 O18 109.3(10) . .
O22 P1 O18 105.2(10) . .
O12 P1 O18 104.5(10) . .
O2 P2 O16 113.5(8) . 16
O2 P2 O16 113.5(8) . .
O16 P2 O16 112.9(13) 16 .
O2 P2 O8 105.6(14) . .
O16 P2 O8 105.2(9) 16 .
O16 P2 O8 105.2(9) . .
O27 P3 O6 116.4(11) . .
O27 P3 O24 113.2(12) . .
O6 P3 O24 107.0(11) . .
O27 P3 O18 104.2(11) . .
O6 P3 O18 105.7(10) . .
O24 P3 O18 110.0(11) . .
O28 P4 O19 116.1(10) . .
O28 P4 O19 116.1(10) . 10_556
O19 P4 O19 107.7(16) . 10_556
O28 P4 O29 103.6(16) . .
O19 P4 O29 106.2(11) . .
O19 P4 O29 106.2(11) 10_556 .
O11 Na1 O10 73.9(5) . 15_665
O11 Na1 O10 73.9(5) . .
O10 Na1 O10 117.8(9) 15_665 .
O11 Na1 O25 116.3(9) . .
O10 Na1 O25 74.4(5) 15_665 .
O10 Na1 O25 74.4(5) . .
O11 Na1 U3 12.0(5) . .
O10 Na1 U3 68.8(4) 15_665 .
O10 Na1 U3 68.8(4) . .
O25 Na1 U3 104.3(7) . .
O11 Na1 U1 104.8(7) . .
O10 Na1 U1 69.5(5) 15_665 .
O10 Na1 U1 69.5(5) . .
O25 Na1 U1 11.5(5) . .
U3 Na1 U1 92.8(3) . .
O11 Na1 U2 68.3(4) . 15_665
O10 Na1 U2 13.0(4) 15_665 15_665
O10 Na1 U2 104.8(5) . 15_665
O25 Na1 U2 68.6(4) . 15_665
U3 Na1 U2 60.99(18) . 15_665
U1 Na1 U2 61.64(19) . 15_665
O11 Na1 U2 68.3(4) . .
O10 Na1 U2 104.8(5) 15_665 .
O10 Na1 U2 13.0(4) . .
O25 Na1 U2 68.6(4) . .
U3 Na1 U2 60.99(18) . .
U1 Na1 U2 61.64(19) . .
U2 Na1 U2 91.8(3) 15_665 .
O5 O1 U2 67.7(8) 15_665 .
O5 O1 U3 69.5(8) 15_665 .
U2 O1 U3 119.9(6) . .
O9 O4 U4 74.5(6) . .
O9 O4 U4 74.5(6) . 16
U4 O4 U4 130.1(9) . 16
O1 O5 U2 74.9(8) 15_665 15_665
O1 O5 U3 73.4(8) 15_665 .
U2 O5 U3 127.0(6) 15_665 .
P3 O6 U2 138.2(10) . .
P2 O8 P2 127(2) . 2_665
O4 O9 U4 69.7(6) . .
O4 O9 U4 69.7(6) . 16
U4 O9 U4 123.9(9) . 16
U2 O10 Na1 148.5(8) . .
U3 O11 Na1 151.1(12) . .
P1 O12 U2 138.5(10) . .
O15 O14 U1 68.4(8) . .
O15 O14 U2 68.6(8) . .
U1 O14 U2 120.6(6) . .
O14 O15 U1 75.5(8) . .
O14 O15 U2 76.2(8) . .
U1 O15 U2 129.7(6) . .
P2 O16 U1 140.1(9) . .
O26 O17 U4 67.5(6) . .
O26 O17 U4 67.5(6) . 10_556
U4 O17 U4 120.3(10) . 10_556
P3 O18 P1 119.8(11) . .
P4 O19 U3 132.7(11) . .
P1 O23 U4 137.5(11) . .
P3 O24 U4 135.7(12) . .
U1 O25 Na1 151.4(12) . .
O17 O26 U4 75.8(7) . .
O17 O26 U4 75.8(7) . 10_556
U4 O26 U4 130.9(10) . 10_556
P4 O29 P4 125(2) . 15_665

loop_
_geom_bond_atom_site_label_1
_geom_bond_atom_site_label_2
_geom_bond_distance
_geom_bond_site_symmetry_2
U1 O25 1.70(2) .
U1 O13 1.83(2) .
U1 O15 2.296(14) .
U1 O15 2.296(14) 15_665
U1 O14 2.390(14) .
U1 O14 2.390(14) 15_665
U1 O16 2.416(15) 15_665
U1 O16 2.416(15) .
U1 Na1 4.087(15) .
U2 O21 1.763(16) .
U2 O10 1.773(14) .
U2 O5 2.302(14) 15_665
U2 O15 2.349(14) .
U2 O12 2.354(16) .
U2 O1 2.403(15) .
U2 O6 2.406(16) .
U2 O14 2.449(14) .
U2 Na1 4.119(10) .
U3 O3 1.67(2) .
U3 O11 1.75(2) .
U3 O5 2.343(14) 15_665
U3 O5 2.343(14) .
U3 O19 2.386(18) 15_665
U3 O19 2.386(18) .
U3 O1 2.398(14) 15_665
U3 O1 2.398(14) .
U3 Na1 4.070(14) .
U4 O7 1.684(16) .
U4 O20 1.799(18) .
U4 O26 2.320(10) .
U4 O4 2.328(9) .
U4 O9 2.391(10) .
U4 O23 2.432(18) .
U4 O17 2.433(12) .
U4 O24 2.46(2) .
P1 O23 1.457(18) .
P1 O22 1.506(17) .
P1 O12 1.523(16) .
P1 O18 1.617(18) .
P2 O2 1.49(2) .
P2 O16 1.489(15) 16
P2 O16 1.489(15) .
P2 O8 1.611(16) .
P3 O27 1.44(2) .
P3 O6 1.470(16) .
P3 O24 1.47(2) .
P3 O18 1.617(18) .
P4 O28 1.49(3) .
P4 O19 1.514(18) .
P4 O19 1.514(18) 10_556
P4 O29 1.590(19) .
Na1 O11 2.45(3) .
Na1 O10 2.502(16) 15_665
Na1 O10 2.502(16) .
Na1 O25 2.51(3) .
Na1 U2 4.119(10) 15_665
O1 O5 1.510(19) 15_665
O4 O9 1.45(3) .
O4 U4 2.328(9) 16
O5 O1 1.510(19) 15_665
O5 U2 2.302(14) 15_665
O8 P2 1.611(16) 2_665
O9 U4 2.391(10) 16
O14 O15 1.454(18) .
O17 O26 1.50(3) .
O17 U4 2.433(12) 10_556
O26 U4 2.320(10) 10_556
O29 P4 1.590(19) 15_665
